data_2103675
loop_
_publ_author_name
'Makedonopoulou, Stella'
'Yannakopoulou, Konstantina'
'Mentzafos, Demetrios'
'Lamzin, Victor'
'Popov, Alexander'
'Mavridis, Irene M.'

_publ_section_title
;
 Non-covalent interactions in the crystallization of the enantiomers of
 1,7-dioxaspiro[5.5]undecane (olive fly sex pheromone) by
 enantiospecific cyclodextrin hosts,
 hexakis(2,3,6-tri-<i>O</i>-methyl)-\a-cyclodextrin and
 heptakis(2,3,6-tri-<i>O</i>-methyl)-\b-cyclodextrin
;
_journal_issue 3
_journal_name_full 'Acta Crystallographica Section B'
_journal_page_first 399
_journal_page_last 409
_journal_paper_doi 10.1107/S0108768101001963
_journal_volume 57
_journal_year 2001
_chemical_formula_sum 'C63 H119.65 O37.13'
_chemical_formula_weight 1471.24
_chemical_name_common
;
Complex of (R)1,7-Dioxaspiro[5.5]undecane/
Hexakis(2,3,6-tri-O-methyl)-alpha-cyclodextrin
;
_chemical_name_systematic
;
 ?
;
_space_group_IT_number 19
_symmetry_cell_setting orthorhombic
_symmetry_space_group_name_Hall 'P 2ac 2ab'
_symmetry_space_group_name_H-M 'P 21 21 21'
_audit_creation_method SHELXL-97
_cell_angle_alpha 90.00
_cell_angle_beta 90.00
_cell_angle_gamma 90.00
_cell_formula_units_Z 4
_cell_length_a 14.636(8)
_cell_length_b 21.637(10)
_cell_length_c 23.45(3)
_cell_measurement_temperature 100(2)
_cell_volume 7426(11)
_computing_structure_refinement 'SHELXL-97 (Sheldrick, 1997)'
_computing_structure_solution 'SHELXL-97 (Sheldrick, 1997)'
_diffrn_ambient_temperature 100(2)
_diffrn_measured_fraction_theta_full .992
_diffrn_measured_fraction_theta_max .992
_diffrn_radiation_source synchrotron
_diffrn_radiation_wavelength .55000
_diffrn_reflns_av_R_equivalents .0000
_diffrn_reflns_av_sigmaI/netI .0263
_diffrn_reflns_limit_h_max 27
_diffrn_reflns_limit_h_min 0
_diffrn_reflns_limit_k_max 39
_diffrn_reflns_limit_k_min 0
_diffrn_reflns_limit_l_max 43
_diffrn_reflns_limit_l_min 0
_diffrn_reflns_number 26008
_diffrn_reflns_theta_full 30.61
_diffrn_reflns_theta_max 30.61
_diffrn_reflns_theta_min 1.27
_exptl_absorpt_coefficient_mu .066
_exptl_crystal_density_diffrn 1.316
_exptl_crystal_density_method 'not measured'
_exptl_crystal_F_000 3179
_refine_diff_density_max .529
_refine_diff_density_min -.423
_refine_ls_abs_structure_details 'Flack H D (1983), Acta Cryst. A39, 876-881'
_refine_ls_abs_structure_Flack .3(2)
_refine_ls_extinction_method none
_refine_ls_goodness_of_fit_ref 1.079
_refine_ls_hydrogen_treatment mixed
_refine_ls_matrix_type full
_refine_ls_number_parameters 1572
_refine_ls_number_reflns 26008
_refine_ls_number_restraints 0
_refine_ls_restrained_S_all 1.079
_refine_ls_R_factor_all .0294
_refine_ls_R_factor_gt .0289
_refine_ls_shift/su_max 1.459
_refine_ls_shift/su_mean .038
_refine_ls_structure_factor_coef Fsqd
_refine_ls_weighting_details 'w=1/[\s^2^(Fo^2^)+(0.0465P)^2^+0.3989P] where P=(Fo^2^+2Fc^2^)/3'
_refine_ls_weighting_scheme calc
_refine_ls_wR_factor_ref .0823
_reflns_number_gt 25625
_reflns_number_total 26008
_reflns_threshold_expression >2sigma(I)
_cod_data_source_file ns0005.cif
_cod_data_source_block alphaCD.Rspiro
_cod_depositor_comments
;
The following automatic conversions were performed:

'_refine_ls_weighting_scheme' value 'calc
w=1/[\s^2^(Fo^2^)+(0.0465P)^2^+0.3989P] where P=(Fo^2^+2Fc^2^)/3' was
changed to 'calc'. New tag '_refine_ls_weighting_details' was
created. The value of the new tag was set to
'w=1/[\s^2^(Fo^2^)+(0.0465P)^2^+0.3989P] where P=(Fo^2^+2Fc^2^)/3'.

Automatic conversion script
Id: cif_fix_values 3143 2015-03-26 13:38:13Z robertas 
;
_cod_original_cell_volume 7425(11)
_cod_database_code 2103675

loop_
_symmetry_equiv_pos_as_xyz
'x, y, z'
'x+1/2, -y+1/2, -z'
'-x, y+1/2, -z+1/2'
'-x+1/2, -y, z+1/2'

loop_
_atom_site_label
_atom_site_fract_x
_atom_site_fract_y
_atom_site_fract_z
_atom_site_U_iso_or_equiv
_atom_site_adp_type
_atom_site_calc_flag
_atom_site_refinement_flags
_atom_site_occupancy
_atom_site_disorder_assembly
_atom_site_disorder_group
_atom_site_type_symbol
C11 -.73460(4) -.69311(3) .56823(2) .01060(7) Uani d . 1 . . C
H11 -.7978(10) -.7016(7) .5582(6) .020(3) Uiso d . 1 . . H
C21 -.69416(4) -.74980(3) .59831(3) .01157(8) Uani d . 1 . . C
H21 -.7042(9) -.7843(6) .5742(5) .013(2) Uiso d . 1 . . H
O21 -.73405(3) -.76186(3) .65201(2) .01617(8) Uani d . 1 . . O
C71 -.82971(5) -.77443(4) .64928(4) .02080(12) Uani d . 1 . . C
H711 -.8454(12) -.7900(8) .6861(7) .034(4) Uiso d . 1 . . H
H712 -.8435(12) -.8047(8) .6174(7) .030(4) Uiso d . 1 . . H
H713 -.8630(13) -.7370(8) .6402(8) .035(4) Uiso d . 1 . . H
C31 -.59200(4) -.74083(3) .60841(2) .01099(8) Uani d . 1 . . C
H31 -.5876(10) -.7057(6) .6351(6) .020(3) Uiso d . 1 . . H
O31 -.55187(4) -.79651(3) .62857(3) .01913(9) Uani d . 1 . . O
C81 -.53017(6) -.79416(6) .68802(4) .0314(2) Uani d . 1 . . C
H811 -.5834(12) -.7859(8) .7104(7) .032(4) Uiso d . 1 . . H
H812 -.5148(15) -.8363(9) .6974(9) .050(5) Uiso d . 1 . . H
H813 -.4815(14) -.7618(8) .6950(8) .041(5) Uiso d . 1 . . H
C41 -.54129(4) -.72108(3) .55456(2) .00992(7) Uani d . 1 . . C
H41 -.5320(12) -.7565(7) .5305(7) .025(3) Uiso d . 1 . . H
C51 -.59272(4) -.66947(3) .52287(2) .01108(8) Uani d . 1 . . C
H51 -.5842(9) -.6312(6) .5465(6) .015(3) Uiso d . 1 . . H
O51 -.68734(3) -.68527(2) .515911(19) .01233(7) Uani d . 1 . . O
O41 -.45428(3) -.69840(2) .573189(18) .01027(6) Uani d . 1 . . O
C61 -.55507(5) -.65987(3) .46324(3) .01557(9) Uani d . 1 . . C
H611 -.4937(12) -.6526(7) .4658(7) .027(4) Uiso d . 1 . . H
H612 -.5678(9) -.6967(6) .4403(5) .014(3) Uiso d . 1 . . H
O61 -.59864(4) -.61076(3) .43289(2) .02164(10) Uani d . 1 . . O
C91 -.57609(7) -.55084(4) .45407(4) .02785(16) Uani d . 1 . . C
H911 -.5130(13) -.5452(8) .4566(8) .037(4) Uiso d . 1 . . H
H912 -.5981(15) -.5190(9) .4266(9) .050(5) Uiso d . 1 . . H
H913 -.6011(14) -.5445(8) .4954(8) .042(5) Uiso d . 1 . . H
C12 -.37422(4) -.72238(2) .54862(2) .00969(7) Uani d . 1 . . C
H12 -.3851(9) -.7598(6) .5283(5) .012(2) Uiso d . 1 . . H
C22 -.30131(4) -.72870(2) .59530(2) .01007(7) Uani d . 1 . . C
H22 -.2448(10) -.7418(6) .5780(6) .019(3) Uiso d . 1 . . H
O22 -.32662(4) -.76911(2) .63985(2) .01302(7) Uani d . 1 . . O
C72 -.32080(6) -.83262(3) .62428(3) .01753(10) Uani d . 1 . . C
H721 -.3295(12) -.8564(8) .6596(8) .033(4) Uiso d . 1 . . H
H722 -.3689(11) -.8431(7) .5996(6) .022(3) Uiso d . 1 . . H
H723 -.2629(15) -.8420(9) .6081(9) .046(5) Uiso d . 1 . . H
C32 -.28486(4) -.66526(2) .62161(2) .00968(7) Uani d . 1 . . C
H32 -.3407(10) -.6515(6) .6414(6) .017(3) Uiso d . 1 . . H
O32 -.21282(3) -.66755(2) .66222(2) .01449(7) Uani d . 1 . . O
C82 -.24361(6) -.66965(3) .72007(3) .02046(12) Uani d . 1 . . C
H821 -.2698(11) -.6302(7) .7289(7) .023(3) Uiso d . 1 . . H
H822 -.2872(12) -.7002(7) .7264(7) .030(4) Uiso d . 1 . . H
H823 -.1966(14) -.6832(9) .7421(8) .043(5) Uiso d . 1 . . H
C42 -.25745(4) -.61861(2) .57600(2) .00974(7) Uani d . 1 . . C
H42 -.1926(9) -.6287(6) .5639(5) .011(2) Uiso d . 1 . . H
C52 -.32205(4) -.62042(2) .52430(2) .01032(7) Uani d . 1 . . C
H52 -.3800(10) -.6006(6) .5349(6) .016(3) Uiso d . 1 . . H
O52 -.33829(3) -.68264(2) .505730(18) .01081(6) Uani d . 1 . . O
O42 -.25988(3) -.558120(19) .601176(19) .01037(6) Uani d . 1 . . O
C62 -.28092(5) -.58736(3) .47336(2) .01362(9) Uani d . 1 . . C
H621 -.2280(9) -.6110(6) .4611(6) .014(3) Uiso d . 1 . . H
H622 -.2605(10) -.5479(6) .4841(6) .019(3) Uiso d . 1 . . H
O62 -.34768(4) -.58424(3) .42983(2) .02038(9) Uani d . 1 . . O
C92 -.31143(9) -.55999(5) .37852(4) .03185(19) Uani d . 1 . . C
H921 -.2578(13) -.5856(8) .3656(8) .037(4) Uiso d . 1 . . H
H922 -.2861(15) -.5153(9) .3856(9) .047(5) Uiso d . 1 . . H
H923 -.3592(14) -.5618(9) .3520(8) .043(5) Uiso d . 1 . . H
C13 -.17454(4) -.52906(3) .60836(2) .01041(7) Uani d . 1 . . C
H13 -.1232(9) -.5606(5) .6091(5) .009(2) Uiso d . 1 . . H
C23 -.17406(4) -.48894(3) .66209(2) .01121(8) Uani d . 1 . . C
H23 -.1118(9) -.4738(6) .6652(6) .014(3) Uiso d . 1 . . H
O23 -.19963(4) -.52327(2) .71092(2) .01633(8) Uani d . 1 . . O
C73 -.12638(8) -.53930(5) .74673(5) .0324(2) Uani d . 1 . . C
H731 -.0878(16) -.5687(9) .7275(9) .051(5) Uiso d . 1 . . H
H732 -.1465(13) -.5593(8) .7795(8) .039(4) Uiso d . 1 . . H
H733 -.1000(18) -.4969(10) .7577(11) .064(7) Uiso d . 1 . . H
C33 -.23705(4) -.43325(3) .65721(2) .00997(7) Uani d . 1 . . C
H33 -.2987(8) -.4480(6) .6601(5) .009(2) Uiso d . 1 . . H
O33 -.21588(4) -.39482(2) .70476(2) .01591(8) Uani d . 1 . . O
C83 -.28895(5) -.35893(3) .72807(3) .01529(9) Uani d . 1 . . C
H831 -.2990(14) -.3209(9) .7082(8) .042(5) Uiso d . 1 . . H
H832 -.3425(16) -.3842(10) .7328(9) .053(6) Uiso d . 1 . . H
H833 -.2772(13) -.3489(8) .7657(8) .034(4) Uiso d . 1 . . H
C43 -.22300(4) -.39876(2) .60095(2) .00969(7) Uani d . 1 . . C
H43 -.1681(10) -.3761(6) .6018(6) .018(3) Uiso d . 1 . . H
C53 -.21871(4) -.44365(3) .55012(2) .01064(7) Uani d . 1 . . C
H53 -.2794(9) -.4618(6) .5456(5) .014(3) Uiso d . 1 . . H
O53 -.15255(3) -.49155(2) .56081(2) .01183(7) Uani d . 1 . . O
O43 -.29907(3) -.35739(2) .597089(19) .01064(6) Uani d . 1 . . O
C63 -.19055(5) -.41332(3) .49413(3) .01511(9) Uani d . 1 . . C
H631 -.2396(10) -.3896(6) .4792(6) .018(3) Uiso d . 1 . . H
H632 -.1750(10) -.4461(6) .4685(6) .021(3) Uiso d . 1 . . H
O63 -.11537(4) -.37189(3) .49901(3) .01944(9) Uani d . 1 . . O
C93 -.02767(6) -.39979(5) .49933(6) .0344(2) Uani d . 1 . . C
H931 .0162(16) -.3669(10) .4946(9) .055(6) Uiso d . 1 . . H
H932 -.0288(11) -.4235(7) .4692(6) .021(3) Uiso d . 1 . . H
H933 -.0184(15) -.4272(9) .5319(8) .045(5) Uiso d . 1 . . H
C14 -.29341(4) -.30650(3) .55955(2) .01046(7) Uani d . 1 . . C
H14 -.2335(9) -.3013(6) .5442(6) .015(3) Uiso d . 1 . . H
C24 -.32852(4) -.24853(3) .58985(2) .01114(8) Uani d . 1 . . C
H24 -.3193(9) -.2150(6) .5637(5) .012(2) Uiso d . 1 . . H
O24 -.28052(3) -.23464(2) .64074(2) .01473(7) Uani d . 1 . . O
C74 -.18471(5) -.22539(4) .63239(4) .01956(11) Uani d . 1 . . C
H741 -.1701(12) -.1984(7) .6021(7) .030(4) Uiso d . 1 . . H
H742 -.1614(13) -.2075(8) .6663(8) .036(4) Uiso d . 1 . . H
H743 -.1525(11) -.2631(7) .6284(7) .026(3) Uiso d . 1 . . H
C34 -.42904(4) -.25645(3) .60571(2) .01061(8) Uani d . 1 . . C
H34 -.4352(11) -.2888(7) .6356(6) .020(3) Uiso d . 1 . . H
O34 -.46584(4) -.19908(3) .62453(3) .01902(9) Uani d . 1 . . O
C84 -.47595(7) -.19558(6) .68483(4) .0336(2) Uani d . 1 . . C
H841 -.4212(15) -.2029(9) .7033(9) .047(5) Uiso d . 1 . . H
H842 -.5001(14) -.1499(9) .6913(8) .042(5) Uiso d . 1 . . H
H843 -.5240(13) -.2242(8) .7003(8) .036(4) Uiso d . 1 . . H
C44 -.48750(4) -.27882(3) .55556(2) .01030(7) Uani d . 1 . . C
H44 -.4999(10) -.2423(6) .5313(6) .018(3) Uiso d . 1 . . H
C54 -.44064(4) -.33101(3) .52201(2) .01149(8) Uani d . 1 . . C
H54 -.4454(10) -.3691(7) .5434(6) .020(3) Uiso d . 1 . . H
O54 -.34713(3) -.31538(2) .510140(19) .01273(7) Uani d . 1 . . O
O44 -.57131(3) -.30120(2) .579855(18) .01072(6) Uani d . 1 . . O
C64 -.48450(5) -.34243(3) .46458(3) .01596(10) Uani d . 1 . . C
H641 -.4735(10) -.3099(6) .4415(6) .016(3) Uiso d . 1 . . H
H642 -.5509(12) -.3459(7) .4701(7) .027(4) Uiso d . 1 . . H
O64 -.44676(6) -.39807(4) .44171(3) .02089(13) Uani d P .92 A 1 O
C94 -.47798(7) -.40838(5) .38534(3) .02454(15) Uani d P .92 A 1 C
H941 -.4578(13) -.3743(8) .3610(8) .030(4) Uiso d P .92 B 1 H
H942 -.4493(12) -.4479(8) .3727(7) .027(4) Uiso d P .92 C 1 H
H943 -.5435(15) -.4126(9) .3870(9) .043(5) Uiso d P .92 D 1 H
O642 -.4337(9) -.3784(7) .4306(6) .041(4) Uani d P .08 A 2 O
C942 -.452(2) -.4373(10) .4443(10) .067(7) Uani d P .08 A 2 C
C15 -.65442(4) -.27688(2) .55989(2) .00986(7) Uani d . 1 . . C
H15 -.6479(10) -.2395(6) .5409(6) .015(3) Uiso d . 1 . . H
C25 -.72125(4) -.26999(3) .60995(2) .01085(8) Uani d . 1 . . C
H25 -.7769(10) -.2549(6) .5949(6) .018(3) Uiso d . 1 . . H
O25 -.68985(4) -.22989(2) .65326(2) .01439(7) Uani d . 1 . . O
C75 -.69455(6) -.16654(3) .63733(3) .01943(11) Uani d . 1 . . C
H751 -.7570(13) -.1557(8) .6239(8) .036(4) Uiso d . 1 . . H
H752 -.6504(11) -.1571(7) .6091(6) .022(3) Uiso d . 1 . . H
H753 -.6825(12) -.1436(8) .6725(7) .031(4) Uiso d . 1 . . H
C35 -.73783(4) -.33310(3) .63703(2) .01041(7) Uani d . 1 . . C
H35 -.6797(9) -.3472(6) .6539(5) .010(2) Uiso d . 1 . . H
O35 -.80482(3) -.32809(2) .68082(2) .01473(7) Uani d . 1 . . O
C85 -.76774(6) -.33432(3) .73698(3) .01840(11) Uani d . 1 . . C
H851 -.7457(11) -.3765(7) .7430(7) .025(3) Uiso d . 1 . . H
H852 -.7197(12) -.3056(7) .7443(7) .025(3) Uiso d . 1 . . H
H853 -.8162(15) -.3229(9) .7623(9) .048(5) Uiso d . 1 . . H
C45 -.77209(4) -.37932(3) .59278(2) .01065(7) Uani d . 1 . . C
H45 -.8319(10) -.3703(6) .5817(6) .016(3) Uiso d . 1 . . H
C55 -.71376(4) -.37797(3) .53810(2) .01086(8) Uani d . 1 . . C
H55 -.6517(9) -.3989(6) .5456(6) .014(3) Uiso d . 1 . . H
O45 -.76796(3) -.44013(2) .61749(2) .01168(6) Uani d . 1 . . O
O55 -.69671(3) -.31596(2) .518930(18) .01085(6) Uani d . 1 . . O
C65 -.76342(5) -.40904(3) .48917(3) .01380(9) Uani d . 1 . . C
H651 -.7852(10) -.4485(6) .5020(6) .018(3) Uiso d . 1 . . H
H652 -.8185(9) -.3847(6) .4788(6) .014(3) Uiso d . 1 . . H
O65 -.70435(4) -.41250(3) .44148(2) .01842(9) Uani d . 1 . . O
C95 -.75206(7) -.43247(4) .39211(3) .02465(14) Uani d . 1 . . C
H951 -.7766(14) -.4752(8) .3995(8) .041(5) Uiso d . 1 . . H
H952 -.8045(14) -.4028(8) .3849(8) .041(5) Uiso d . 1 . . H
H953 -.7083(13) -.4309(8) .3627(8) .038(4) Uiso d . 1 . . H
C16 -.85195(4) -.47049(3) .62620(2) .01137(8) Uani d . 1 . . C
H16 -.9021(11) -.4385(7) .6308(6) .022(3) Uiso d . 1 . . H
C26 -.84652(4) -.51302(3) .67841(2) .01196(8) Uani d . 1 . . C
H26 -.9083(10) -.5289(6) .6842(6) .016(3) Uiso d . 1 . . H
O26 -.81496(4) -.48037(3) .72691(2) .01742(8) Uani d . 1 . . O
C76 -.87822(6) -.47784(4) .77250(3) .02426(14) Uani d . 1 . . C
H761 -.8998(15) -.5235(9) .7873(8) .043(5) Uiso d . 1 . . H
H762 -.9290(14) -.4521(8) .7631(8) .038(4) Uiso d . 1 . . H
H763 -.8458(13) -.4553(8) .8034(8) .041(5) Uiso d . 1 . . H
C36 -.78432(4) -.56850(3) .66878(2) .01083(8) Uani d . 1 . . C
H36 -.7201(9) -.5527(6) .6691(5) .010(2) Uiso d . 1 . . H
O36 -.79945(3) -.60966(2) .71537(2) .01457(7) Uani d . 1 . . O
C86 -.71859(5) -.63729(3) .73850(3) .01681(10) Uani d . 1 . . C
H861 -.6866(18) -.6654(11) .7138(11) .065(7) Uiso d . 1 . . H
H862 -.7351(13) -.6582(8) .7740(8) .037(4) Uiso d . 1 . . H
H863 -.6721(16) -.6059(9) .7464(9) .050(5) Uiso d . 1 . . H
C46 -.80213(4) -.60080(2) .61190(2) .01011(7) Uani d . 1 . . C
H46 -.8605(12) -.6243(7) .6150(7) .028(4) Uiso d . 1 . . H
C56 -.81039(4) -.55321(3) .56357(2) .01056(7) Uani d . 1 . . C
H56 -.7531(9) -.5341(6) .5593(5) .013(3) Uiso d . 1 . . H
O56 -.87722(3) -.50684(2) .57810(2) .01200(7) Uani d . 1 . . O
O46 -.72508(3) -.64083(2) .603807(19) .01119(6) Uani d . 1 . . O
C66 -.83821(4) -.58112(3) .50628(3) .01316(8) Uani d . 1 . . C
H661 -.8552(10) -.5478(6) .4811(6) .019(3) Uiso d . 1 . . H
H662 -.7875(10) -.6030(6) .4907(6) .015(3) Uiso d . 1 . . H
O66 -.90922(4) -.62571(2) .50979(2) .01622(8) Uani d . 1 . . O
C96 -.99838(6) -.60056(5) .50908(6) .0316(2) Uani d . 1 . . C
H961 -1.0094(16) -.5717(10) .5376(9) .048(5) Uiso d . 1 . . H
H962 -1.0446(19) -.6378(11) .5139(11) .075(8) Uiso d . 1 . . H
H963 -1.013(2) -.5858(13) .4732(12) .089(9) Uiso d . 1 . . H
W61 .53535(7) .83292(4) .17021(3) .03435(16) Uani d . 1 . . O
H61A .5100(17) .8531(10) .1992(10) .060(6) Uiso d . 1 . . H
H61B .5541(13) .8603(8) .1427(8) .039(4) Uiso d . 1 . . H
W35 .47228(6) .26040(4) .17323(4) .02789(14) Uani d P .90 . . O
H351 .4212(14) .2689(8) .1763(8) .030(4) Uiso d P .90 . . H
H352 .4827(13) .2347(8) .1935(8) .029(4) Uiso d P .90 . . H
W32 .53747(5) .70912(4) .14374(4) .03177(14) Uani d . 1 . . O
H321 .5920(15) .6960(9) .1467(8) .046(5) Uiso d . 1 . . H
H322 .5359(15) .7449(10) .1514(8) .045(5) Uiso d . 1 . . H
W36 .47225(5) .66594(4) .24807(4) .03036(13) Uani d . 1 . . O
H361 .4231(14) .6460(8) .2354(8) .037(4) Uiso d . 1 . . H
H362 .4751(18) .6635(11) .2135(11) .063(7) Uiso d . 1 . . H
W33 .53370(5) .36959(4) .22505(4) .03200(15) Uani d . 1 . . O
H331 .5905(17) .3769(10) .2178(10) .057(6) Uiso d . 1 . . H
H332 .5232(18) .3351(11) .2026(10) .062(6) Uiso d . 1 . . H
W1 .4890(14) .3192(14) .0657(9) .163(10) Uani d P .13 . . O
W2 .4659(10) .2952(10) .1468(7) .076(4) Uani d P .10 . . O
C6A -.47356(8) -.51023(5) .73946(5) .01439(16) Uani d P .55 E 1 C
C5A -.40766(14) -.50937(9) .79055(9) .0188(3) Uani d P .55 E 1 C
H51A -.400(2) -.5539(13) .8020(12) .020(6) Uiso d P .55 F 1 H
H52A -.336(3) -.4950(19) .7773(18) .043(11) Uiso d P .55 G 1 H
C4A -.44250(12) -.46758(9) .83913(8) .0246(3) Uani d P .55 E 1 C
H42A -.433(2) -.4233(13) .8338(13) .029(7) Uiso d P .55 H 1 H
C3A -.54184(12) -.48334(10) .85219(6) .0259(3) Uani d P .55 E 1 C
H31A -.5481(18) -.5237(12) .8766(11) .016(5) Uiso d P .55 I 1 H
H32A -.569(2) -.4547(12) .8793(12) .022(6) Uiso d P .55 J 1 H
C2A -.59880(17) -.48160(16) .79839(13) .0214(4) Uani d P .55 E 1 C
H21A -.664(3) -.4942(2) .8054(19) .041(12) Uiso d P .55 K 1 H
H22A -.596(2) -.4414(13) .7807(13) .021(6) Uiso d P .55 L 1 H
O1A -.56448(7) -.52396(5) .75695(5) .01846(15) Uani d P .55 E 1 O
O7A -.46950(7) -.45058(4) .71428(4) .01732(15) Uani d P .55 E 1 O
C8A -.52603(11) -.44381(7) .66374(9) .0224(2) Uani d P .55 E 1 C
H81A -.578(3) -.4569(17) .67620(17) .041(9) Uiso d P .55 M 1 H
H82A -.511(3) -.4023(16) .6453(16) .049(10) Uiso d P .55 N 1 H
C9A -.50026(13) -.48944(10) .61857(7) .0260(3) Uani d P .55 E 1 C
H91A -.438(2) -.4797(14) .6043(14) .033(7) Uiso d P .55 O 1 H
H92A -.550(3) -.4788(17) .5864(16) .051(10) Uiso d P .55 P 1 H
C10A -.50430(10) -.55491(8) .64130(8) .0234(3) Uani d P .55 E 1 C
H101A -.485(2) -.5884(15) .6194(14) .041(8) Uiso d P .55 Q 1 H
H102A -.569(3) -.5669(19) .6563(19) .059(11) Uiso d P .55 R 1 H
C11A -.44760(10) -.55981(6) .69611(6) .0192(2) Uani d P .55 E 1 C
H111A -.458(2) -.5964(14) .7122(13) .030(7) Uiso d P .55 S 1 H
H112A -.3954(18) -.5521(11) .6815(11) .015(5) Uiso d P .55 T 1 H
C6B -.52404(8) -.48725(5) .74396(5) .01035(16) Uani d P .45 U 2 C
O1B -.43126(7) -.46849(5) .75080(5) .01279(15) Uani d P .45 U 2 O
C2B -.38133(17) -.50143(15) .79301(10) .0236(4) Uani d P .45 U 2 C
H21B -.385(2) -.5539(13) .7748(13) .010(5) Uiso d P .45 V 2 H
H22B -.319(3) -.4810(2) .7929(2) .034(11) Uiso d P .45 W 2 H
C3B -.42556(16) -.49633(2) .85149(9) .0387(7) Uani d P .45 U 2 C
H31B -.414(2) -.4673(13) .8721(13) .011(5) Uiso d P .45 X 2 H
H32B -.396(3) -.5234(19) .8782(18) .035(9) Uiso d P .45 Y 2 H
C4B -.52480(15) -.51820(14) .84905(9) .0314(4) Uani d P .45 U 2 C
H41B -.401(7) -.486(4) .856(4) .13(4) Uiso d P .45 Z 2 H
H42B -.520(3) -.5634(17) .8402(16) .031(8) Uiso d P .45 A 2 H
C5B -.57510(18) -.48408(2) .80087(18) .0212(5) Uani d P .45 U 2 C
H51B -.641(3) -.5024(19) .7957(17) .017(8) Uiso d P .45 B 2 H
H52B -.585(2) -.4395(15) .8067(15) .019(7) Uiso d P .45 C 2 H
C11B -.56431(11) -.44409(8) .69970(8) .0197(3) Uani d P .45 U 2 C
H111B -.555(2) -.4061(15) .7151(14) .022(7) Uiso d P .45 D 2 H
H112B -.625(3) -.4545(17) .6908(16) .028(8) Uiso d P .45 E 2 H
C10B -.51905(14) -.45337(17) .64067(11) .0346(6) Uani d P .45 U 2 C
H101B -.440(4) -.4516(3) .6388(3) .073(17) Uiso d P .45 F 2 H
C9B -.52137(15) -.51978(19) .62455(10) .0354(6) Uani d P .45 U 2 C
H91B -.581(2) -.5358(15) .6230(15) .023(7) Uiso d P .45 G 2 H
H92B -.494(3) -.532(2) .5975(19) .046(11) Uiso d P .45 H 2 H
C8B -.48230(14) -.55986(11) .67212(11) .0286(4) Uani d P .45 U 2 C
O7B -.52852(9) -.54968(5) .72584(6) .0198(2) Uani d P .45 U 2 O
H81B -.4881 -.6039 .6613 ? ? ? ? ? ? ? H
H101B -.5519 -.4287 .6117 ? ? ? ? ? ? ? H

loop_
_atom_site_aniso_label
_atom_site_aniso_U_11
_atom_site_aniso_U_22
_atom_site_aniso_U_33
_atom_site_aniso_U_12
_atom_site_aniso_U_13
_atom_site_aniso_U_23
C11 .00983(17) .01026(18) .01171(17) -.00040(15) -.00110(15) -.00124(14)
C21 .00982(18) .00960(18) .0153(2) -.00098(15) .00079(16) .00027(15)
O21 .01075(16) .01904(19) .01871(19) -.00190(15) .00310(14) .00606(15)
C71 .0109(2) .0208(3) .0307(3) -.0015(2) .0047(2) .0063(2)
C31 .01024(18) .01027(18) .01244(18) .00056(15) .00107(15) .00190(15)
O31 .01616(19) .01665(19) .0246(2) .00576(16) .00331(17) .01003(17)
C81 .0225(3) .0487(5) .0229(3) .0128(3) .0063(3) .0226(4)
C41 .00956(17) .00997(18) .01024(17) -.00042(14) .00015(14) -.00052(14)
C51 .01095(18) .01243(19) .00987(17) .00011(15) -.00024(14) .00070(15)
O51 .01076(15) .01636(17) .00989(14) .00007(13) -.00145(12) -.00101(12)
O41 .00793(13) .01133(15) .01154(14) -.00014(12) .00120(11) -.00247(12)
C61 .0159(2) .0203(2) .01054(18) .0014(2) .00068(17) .00368(17)
O61 .0203(2) .0267(2) .0178(2) .00229(19) -.00206(17) .00967(18)
C91 .0294(4) .0215(3) .0326(4) .0044(3) .0025(3) .0098(3)
C12 .01005(17) .00904(17) .00996(17) .00036(14) .00193(14) -.00044(13)
C22 .01034(17) .00851(17) .01137(17) .00074(14) .00124(14) .00052(14)
O22 .01859(18) .00845(14) .01201(15) -.00065(13) .00071(14) .00150(12)
C72 .0254(3) .00923(19) .0180(2) .0000(2) -.0013(2) .00120(17)
C32 .00989(17) .00900(17) .01014(16) .00056(14) .00001(14) .00055(14)
O32 .01399(17) .01556(17) .01391(16) .00088(14) -.00426(14) .00056(14)
C82 .0309(3) .0185(2) .0120(2) -.0042(2) -.0045(2) .00336(19)
C42 .00983(17) .00865(17) .01074(17) .00027(14) .00173(14) -.00062(14)
C52 .01188(18) .00918(17) .00989(17) -.00044(15) .00130(14) .00018(14)
O52 .01350(16) .00959(14) .00934(14) -.00118(12) .00270(12) -.00070(11)
O42 .00921(14) .00834(14) .01357(15) -.00039(11) .00144(12) -.00150(12)
C62 .0172(2) .0131(2) .01053(18) -.00268(18) .00155(16) .00159(15)
O62 .0228(2) .0258(2) .01257(17) -.0035(2) -.00185(16) .00667(17)
C92 .0434(5) .0373(4) .0149(3) -.0117(4) -.0024(3) .0108(3)
C13 .00897(17) .00954(17) .01272(18) .00001(14) .00089(14) .00041(14)
C23 .01022(18) .01135(18) .01207(18) .00057(15) -.00123(15) -.00001(15)
O23 .01730(19) .01910(19) .01259(16) .00349(16) -.00160(14) .00511(14)
C73 .0328(4) .0333(4) .0311(4) -.0073(3) -.0201(3) .0150(3)
C33 .00998(17) .01016(18) .00977(17) .00014(15) -.00110(14) -.00122(14)
O33 .01459(17) .01846(19) .01469(17) .00208(15) -.00380(14) -.00813(15)
C83 .0179(2) .0149(2) .0131(2) -.00057(19) .00234(18) -.00384(17)
C43 .00887(17) .00849(17) .01171(17) .00006(14) .00086(14) -.00020(14)
C53 .01155(18) .00991(17) .01047(17) .00012(15) .00249(15) .00008(14)
O53 .01142(15) .01011(15) .01396(16) .00127(13) .00432(13) .00117(12)
O43 .00993(14) .00943(14) .01255(15) .00147(12) .00209(12) .00232(12)
C63 .0186(2) .0145(2) .01224(19) .00151(19) .00574(18) .00199(16)
O63 .01497(19) .01689(19) .0265(2) .00183(16) .00813(17) .00833(17)
C93 .0170(3) .0290(4) .0572(6) .0051(3) .0105(4) .0168(4)
C14 .01041(18) .01016(18) .01080(17) -.00028(15) .00101(14) .00122(14)
C24 .01119(19) .00914(17) .01309(18) -.00111(15) -.00019(15) .00071(14)
O24 .01085(16) .01644(18) .01690(17) -.00297(14) -.00141(14) -.00381(14)
C74 .0112(2) .0201(3) .0274(3) -.00245(19) -.0013(2) -.0054(2)
C34 .01054(18) .00989(18) .01139(18) .00011(14) -.00034(15) -.00146(14)
O34 .01627(19) .01531(18) .0255(2) .00407(16) -.00170(18) -.00924(17)
C84 .0219(3) .0512(6) .0278(4) .0111(4) -.0072(3) -.0276(4)
C44 .01030(18) .01083(18) .00977(17) .00006(15) .00000(14) .00082(14)
C54 .01156(19) .01342(19) .00949(17) .00052(16) -.00046(14) -.00132(15)
O54 .01137(15) .01745(18) .00937(14) .00011(14) .00070(12) .00045(13)
O44 .00898(14) .01219(15) .01100(14) -.00020(12) -.00082(12) .00276(12)
C64 .0154(2) .0215(3) .01098(19) .0022(2) -.00172(17) -.00398(18)
O64 .0241(3) .0229(3) .0156(2) .0058(3) -.0028(2) -.0090(2)
C94 .0294(4) .0306(4) .0136(2) -.0009(3) .0012(2) -.0097(3)
O642 .031(5) .052(8) .040(7) -.019(5) .013(5) -.038(6)
C942 .100(19) .047(10) .054(11) -.023(11) .006(12) -.041(9)
C15 .01067(18) .00917(17) .00974(17) .00037(15) -.00120(14) .00021(14)
C25 .01188(18) .00959(17) .01106(17) .00046(15) -.00018(15) -.00047(14)
O25 .0221(2) .00990(15) .01122(15) -.00200(15) .00005(14) -.00169(12)
C75 .0295(3) .0102(2) .0186(2) .0000(2) .0031(2) -.00224(18)
C35 .01027(18) .01060(18) .01037(17) .00001(15) .00027(14) .00038(14)
O35 .01347(17) .01777(18) .01295(16) .00036(15) .00352(13) .00042(14)
C85 .0247(3) .0189(2) .0116(2) -.0033(2) .00206(19) -.00168(18)
C45 .01083(18) .00934(17) .01176(18) -.00007(15) -.00151(15) .00131(14)
C55 .01255(19) .00976(18) .01028(17) -.00037(15) -.00204(15) .00013(14)
O45 .01020(15) .00941(14) .01542(16) -.00050(12) -.00118(13) .00248(12)
O55 .01342(16) .00967(14) .00945(14) -.00121(12) -.00262(12) .00087(11)
C65 .0168(2) .0129(2) .01164(18) -.00275(18) -.00254(17) -.00032(15)
O65 .0207(2) .0231(2) .01150(16) -.00291(18) -.00139(15) -.00491(15)
C95 .0304(4) .0291(3) .0144(2) -.0038(3) -.0048(2) -.0061(2)
C16 .01030(18) .01013(18) .01370(19) .00003(15) .00017(15) -.00036(15)
C26 .01259(19) .01124(19) .01206(18) -.00065(16) .00176(15) -.00077(15)
O26 .0205(2) .01823(19) .01357(17) -.00241(17) .00282(15) -.00520(14)
C76 .0264(3) .0311(4) .0152(2) .0042(3) .0048(2) -.0049(2)
C36 .01173(18) .01060(18) .01016(17) -.00052(15) .00066(15) .00098(14)
O36 .01408(17) .01620(17) .01344(16) .00004(14) .00113(14) .00587(14)
C86 .0176(2) .0188(2) .0141(2) .0002(2) -.00302(18) .00440(18)
C46 .00979(18) .00946(17) .01108(17) .00063(14) -.00008(14) .00032(14)
C56 .01021(18) .01001(17) .01146(17) .00047(15) -.00098(14) .00076(14)
O56 .01108(15) .01046(15) .01445(16) .00150(13) -.00236(13) -.00132(12)
O46 .01023(15) .01015(14) .01321(15) .00145(12) -.00194(12) -.00248(12)
C66 .0140(2) .0140(2) .01149(18) .00024(17) -.00187(16) .00000(15)
O66 .01391(17) .01434(17) .02042(19) -.00065(15) -.00295(15) -.00376(15)
C96 .0130(3) .0294(4) .0523(6) .0012(3) .0021(3) -.0148(4)
W61 .0453(4) .0376(4) .0202(2) -.0050(3) .0038(3) -.0038(3)
W35 .0200(3) .0335(4) .0302(3) .0090(3) .0013(2) .0004(3)
W32 .0175(2) .0384(4) .0394(4) .0061(2) .0009(2) -.0033(3)
W36 .0218(3) .0340(3) .0353(3) -.0058(2) -.0045(2) .0006(3)
W33 .0222(3) .0342(3) .0396(4) -.0050(2) .0121(3) .0018(3)
W1 .085(12) .29(3) .111(14) .027(17) -.025(11) .064(18)
W2 .047(6) .120(14) .060(7) .005(8) .013(6) -.004(9)
C6A .0115(4) .0123(4) .0194(4) -.0004(3) -.0033(3) .0010(3)
C5A .0152(7) .0217(6) .0197(6) -.0016(6) -.0006(6) .0023(4)
C4A .0223(6) .0294(7) .0222(6) -.0003(5) .0000(5) -.0037(5)
C3A .0232(6) .0374(8) .0172(5) -.0029(6) -.0027(4) .0011(5)
C2A .0180(10) .0279(8) .0182(6) -.0047(10) -.0047(9) -.0013(5)
O1A .0129(3) .0186(4) .0238(4) .0023(3) -.0051(3) -.0022(3)
O7A .0175(4) .0136(3) .0208(4) .0019(3) .0016(3) .0020(3)
C8A .0205(6) .0196(5) .0273(7) -.0037(4) .0054(5) .0031(5)
C9A .0216(6) .0368(8) .0195(5) -.0017(6) .0043(5) -.0016(5)
C10A .0156(5) .0274(6) .0273(7) .0029(5) -.0043(5) -.0135(5)
C11A .0180(5) .0160(4) .0236(5) -.0034(4) -.0058(5) -.0024(4)
C6B .0073(4) .0085(4) .0153(4) -.0006(3) -.0002(3) -.0011(3)
O1B .0077(3) .0151(4) .0156(4) .0014(3) .0029(3) .0031(3)
C2B .0120(8) .0421(13) .0167(6) -.0031(8) .0016(7) .0108(7)
C3B .0183(7) .081(2) .0162(7) -.0079(10) .0001(5) .0111(10)
C4B .0227(7) .0514(14) .0202(7) -.0038(9) -.0056(6) .0108(8)
C5B .0125(10) .0290(11) .0221(8) -.0002(10) -.0043(9) -.0058(7)
C11B .0116(5) .0230(6) .0245(6) -.0020(5) .0047(5) .0063(5)
C10B .0148(7) .0715(18) .0174(7) -.0017(8) .0032(6) .0119(10)
C9B .0183(7) .0660(19) .0219(8) .0054(10) -.0030(6) -.0154(10)
C8B .0179(7) .0330(9) .0349(10) .0015(6) -.0073(8) -.0212(8)
O7B .0166(4) .0102(4) .0327(6) .0026(3) -.0089(4) -.0074(4)

loop_
_atom_type_symbol
_atom_type_description
_atom_type_scat_dispersion_real
_atom_type_scat_dispersion_imag
_atom_type_scat_source
C C .0015 .0009 'International Tables Vol C Tables 4.2.6.8 and 6.1.1.4'
H H .0000 .0000 'International Tables Vol C Tables 4.2.6.8 and 6.1.1.4'
O O .0056 .0036 'International Tables Vol C Tables 4.2.6.8 and 6.1.1.4'

loop_
_geom_angle_atom_site_label_1
_geom_angle_atom_site_label_2
_geom_angle_atom_site_label_3
_geom_angle
O46 C11 O51 111.52(7)
O46 C11 C21 109.32(8)
O51 C11 C21 107.77(6)
O46 C11 H11 112.8(8)
O51 C11 H11 106.1(8)
C21 C11 H11 109.2(8)
O21 C21 C31 106.86(6)
O21 C21 C11 113.47(6)
C31 C21 C11 110.36(5)
O21 C21 H21 108.8(8)
C31 C21 H21 110.2(8)
C11 C21 H21 107.1(8)
C21 O21 C71 113.62(7)
O21 C71 H711 105.2(11)
O21 C71 H712 110.6(10)
H711 C71 H712 113.0(13)
O21 C71 H713 110.1(11)
H711 C71 H713 112.0(15)
H712 C71 H713 106.1(14)
O31 C31 C41 108.17(6)
O31 C31 C21 110.41(5)
C41 C31 C21 112.56(6)
O31 C31 H31 114.5(8)
C41 C31 H31 106.1(8)
C21 C31 H31 105.1(9)
C31 O31 C81 112.69(7)
O31 C81 H811 111.2(10)
O31 C81 H812 103.9(12)
H811 C81 H812 104.0(16)
O31 C81 H813 109.7(10)
H811 C81 H813 110.9(14)
H812 C81 H813 116.9(17)
O41 C41 C31 106.02(7)
O41 C41 C51 109.49(5)
C31 C41 C51 111.41(6)
O41 C41 H41 109.0(10)
C31 C41 H41 109.4(9)
C51 C41 H41 111.4(9)
O51 C51 C61 106.15(6)
O51 C51 C41 110.75(5)
C61 C51 C41 111.52(6)
O51 C51 H51 112.3(8)
C61 C51 H51 110.5(8)
C41 C51 H51 105.8(8)
C11 O51 C51 113.61(6)
C12 O41 C41 119.33(6)
O61 C61 C51 113.49(7)
O61 C61 H611 110.0(10)
C51 C61 H611 108.7(10)
O61 C61 H612 104.3(8)
C51 C61 H612 109.0(8)
H611 C61 H612 111.3(13)
C91 O61 C61 113.52(8)
O61 C91 H911 111.7(11)
O61 C91 H912 109.2(12)
H911 C91 H912 105.8(16)
O61 C91 H913 111.2(10)
H911 C91 H913 105.7(16)
H912 C91 H913 113.2(16)
O41 C12 O52 112.00(5)
O41 C12 C22 108.69(8)
O52 C12 C22 107.51(7)
O41 C12 H12 112.3(8)
O52 C12 H12 102.9(8)
C22 C12 H12 113.4(8)
O22 C22 C32 107.44(8)
O22 C22 C12 113.61(7)
C32 C22 C12 108.55(5)
O22 C22 H22 110.7(8)
C32 C22 H22 107.5(8)
C12 C22 H22 108.9(8)
C22 O22 C72 113.08(7)
O22 C72 H721 106.3(10)
O22 C72 H722 110.3(9)
H721 C72 H722 107.2(14)
O22 C72 H723 111.2(12)
H721 C72 H723 109.8(16)
H722 C72 H723 111.8(15)
O32 C32 C22 110.91(5)
O32 C32 C42 107.33(7)
C22 C32 C42 110.73(8)
O32 C32 H32 108.0(8)
C22 C32 H32 109.3(8)
C42 C32 H32 110.4(8)
C32 O32 C82 113.75(8)
O32 C82 H821 107.7(9)
O32 C82 H822 113.0(10)
H821 C82 H822 108.8(14)
O32 C82 H823 108.1(13)
H821 C82 H823 117.9(15)
H822 C82 H823 101.5(15)
O42 C42 C32 107.97(8)
O42 C42 C52 109.39(5)
C32 C42 C52 111.99(7)
O42 C42 H42 109.6(7)
C32 C42 H42 107.4(7)
C52 C42 H42 110.4(7)
O52 C52 C62 105.62(7)
O52 C52 C42 111.40(5)
C62 C52 C42 111.39(8)
O52 C52 H52 110.0(8)
C62 C52 H52 109.6(8)
C42 C52 H52 108.7(8)
C12 O52 C52 114.42(7)
C13 O42 C42 115.72(5)
O62 C62 C52 108.45(8)
O62 C62 H621 111.2(8)
C52 C62 H621 107.6(8)
O62 C62 H622 111.7(9)
C52 C62 H622 110.2(9)
H621 C62 H622 107.6(12)
C62 O62 C92 111.84(9)
O62 C92 H921 110.1(10)
O62 C92 H922 109.8(11)
H921 C92 H922 106.2(16)
O62 C92 H923 105.5(12)
H921 C92 H923 111.1(15)
H922 C92 H923 114.0(16)
O42 C13 O53 111.30(6)
O42 C13 C23 110.85(5)
O53 C13 C23 108.79(8)
O42 C13 H13 111.0(7)
O53 C13 H13 103.3(7)
C23 C13 H13 111.3(7)
O23 C23 C33 108.44(5)
O23 C23 C13 111.54(8)
C33 C23 C13 112.61(6)
O23 C23 H23 111.4(8)
C33 C23 H23 107.9(8)
C13 C23 H23 105.0(8)
C73 O23 C23 114.29(8)
O23 C73 H731 109.3(13)
O23 C73 H732 111.5(12)
H731 C73 H732 105.3(16)
O23 C73 H733 102.5(14)
H731 C73 H733 119.2(19)
H732 C73 H733 109.2(18)
O33 C33 C23 105.75(5)
O33 C33 C43 111.16(8)
C23 C33 C43 111.71(5)
O33 C33 H33 110.1(7)
C23 C33 H33 107.5(7)
C43 C33 H33 110.5(7)
C33 O33 C83 116.95(6)
O33 C83 H831 113.3(12)
O33 C83 H832 110.2(13)
H831 C83 H832 114.9(18)
O33 C83 H833 110.6(12)
H831 C83 H833 107.0(15)
H832 C83 H833 100.0(17)
O43 C43 C33 104.77(5)
O43 C43 C53 112.18(5)
C33 C43 C53 111.44(8)
O43 C43 H43 109.9(8)
C33 C43 H43 110.5(9)
C53 C43 H43 108.0(9)
O53 C53 C63 106.13(5)
O53 C53 C43 110.30(6)
C63 C53 C43 113.97(8)
O53 C53 H53 110.0(7)
C63 C53 H53 109.0(8)
C43 C53 H53 107.4(8)
C13 O53 C53 113.37(5)
C14 O43 C43 118.78(5)
O63 C63 C53 114.25(7)
O63 C63 H631 105.9(9)
C53 C63 H631 110.2(9)
O63 C63 H632 109.4(9)
C53 C63 H632 106.6(9)
H631 C63 H632 110.5(12)
C93 O63 C63 115.58(7)
O63 C93 H931 106.7(13)
O63 C93 H932 103.2(11)
H931 C93 H932 110.6(16)
O63 C93 H933 112.9(13)
H931 C93 H933 116.5(18)
H932 C93 H933 106.2(14)
O43 C14 O54 111.86(7)
O43 C14 C24 109.27(8)
O54 C14 C24 107.77(6)
O43 C14 H14 112.4(8)
O54 C14 H14 102.6(8)
C24 C14 H14 112.7(8)
O24 C24 C34 107.23(7)
O24 C24 C14 113.48(6)
C34 C24 C14 110.15(5)
O24 C24 H24 108.0(8)
C34 C24 H24 112.1(8)
C14 C24 H24 105.9(8)
C24 O24 C74 113.60(7)
O24 C74 H741 114.3(11)
O24 C74 H742 107.1(11)
H741 C74 H742 107.3(14)
O24 C74 H743 112.4(10)
H741 C74 H743 110.3(14)
H742 C74 H743 104.8(14)
O34 C34 C24 110.01(5)
O34 C34 C44 107.58(6)
C24 C34 C44 112.73(7)
O34 C34 H34 111.1(8)
C24 C34 H34 109.7(9)
C44 C34 H34 105.6(9)
C34 O34 C84 113.18(7)
O34 C84 H841 111.5(13)
O34 C84 H842 103.0(10)
H841 C84 H842 112.5(17)
O34 C84 H843 113.5(10)
H841 C84 H843 109.4(16)
H842 C84 H843 106.8(15)
O44 C44 C34 106.20(8)
O44 C44 C54 109.64(5)
C34 C44 C54 112.05(6)
O44 C44 H44 109.9(8)
C34 C44 H44 106.9(8)
C54 C44 H44 111.9(8)
O54 C54 C64 105.68(7)
O54 C54 C44 110.55(5)
C64 C54 C44 112.73(7)
O54 C54 H54 111.7(9)
C64 C54 H54 107.0(8)
C44 C54 H54 109.1(8)
C14 O54 C54 113.77(7)
C15 O44 C44 118.73(6)
O64 C64 O642 22.0(7)
O642 C64 C54 112.9(7)
O64 C64 C54 107.93(7)
O642 C64 H641 89.8(12)
O64 C64 H641 111.3(9)
C54 C64 H641 109.2(9)
O642 C64 H642 125.6(10)
O64 C64 H642 111.5(9)
C54 C64 H642 108.4(9)
H641 C64 H642 108.4(13)
C94 O64 C64 110.99(8)
O64 C94 H941 109.2(11)
O64 C94 H942 106.0(10)
H941 C94 H942 110.3(14)
O64 C94 H943 107.3(12)
H941 C94 H943 113.2(16)
H942 C94 H943 110.5(16)
C64 O642 C942 107.4(14)
O44 C15 O55 112.29(5)
O44 C15 C25 109.45(8)
O55 C15 C25 107.28(7)
O44 C15 H15 113.4(9)
O55 C15 H15 103.8(8)
C25 C15 H15 110.4(8)
O25 C25 C35 107.61(8)
O25 C25 C15 113.71(7)
C35 C25 C15 109.43(5)
O25 C25 H25 109.6(8)
C35 C25 H25 109.1(8)
C15 C25 H25 107.3(8)
C25 O25 C75 112.80(7)
O25 C75 H751 110.8(10)
O25 C75 H752 111.0(9)
H751 C75 H752 110.7(13)
O25 C75 H753 105.0(10)
H751 C75 H753 108.2(14)
H752 C75 H753 110.9(13)
O35 C35 C25 109.97(6)
O35 C35 C45 108.30(7)
C25 C35 C45 110.86(8)
O35 C35 H35 109.1(7)
C25 C35 H35 107.9(7)
C45 C35 H35 110.7(7)
C35 O35 C85 113.30(8)
O35 C85 H851 110.2(9)
O35 C85 H852 112.6(9)
H851 C85 H852 109.9(13)
O35 C85 H853 105.4(12)
H851 C85 H853 113.2(15)
H852 C85 H853 105.5(15)
O45 C45 C35 108.16(7)
O45 C45 C55 109.22(5)
C35 C45 C55 111.80(7)
O45 C45 H45 110.0(8)
C35 C45 H45 111.2(8)
C55 C45 H45 106.5(8)
O55 C55 C65 105.11(7)
O55 C55 C45 111.98(5)
C65 C55 C45 110.85(8)
O55 C55 H55 108.1(7)
C65 C55 H55 110.9(7)
C45 C55 H55 109.8(7)
C16 O45 C45 116.62(5)
C15 O55 C55 114.82(7)
O65 C65 C55 109.19(8)
O65 C65 H651 113.9(8)
C55 C65 H651 108.4(8)
O65 C65 H652 109.3(8)
C55 C65 H652 109.8(7)
H651 C65 H652 106.2(11)
C65 O65 C95 111.10(9)
O65 C95 H951 108.3(11)
O65 C95 H952 108.4(11)
H951 C95 H952 109.8(15)
O65 C95 H953 104.5(11)
H951 C95 H953 113.8(16)
H952 C95 H953 111.6(15)
O45 C16 O56 111.67(6)
O45 C16 C26 110.51(5)
O56 C16 C26 108.33(8)
O45 C16 H16 109.2(9)
O56 C16 H16 105.8(8)
C26 C16 H16 111.3(8)
O26 C26 C36 108.50(5)
O26 C26 C16 111.02(8)
C36 C26 C16 112.67(6)
O26 C26 H26 111.4(8)
C36 C26 H26 107.3(8)
C16 C26 H26 105.9(8)
C76 O26 C26 114.37(8)
O26 C76 H761 113.2(11)
O26 C76 H762 111.0(11)
H761 C76 H762 112.1(16)
O26 C76 H763 104.9(11)
H761 C76 H763 110.5(15)
H762 C76 H763 104.7(15)
O36 C36 C26 106.59(6)
O36 C36 C46 110.87(8)
C26 C36 C46 112.83(5)
O36 C36 H36 110.7(7)
C26 C36 H36 107.0(7)
C46 C36 H36 108.8(7)
C36 O36 C86 114.97(6)
O36 C86 H861 116.0(15)
O36 C86 H862 108.1(11)
H861 C86 H862 110.0(17)
O36 C86 H863 110.9(12)
H861 C86 H863 102.4(19)
H862 C86 H863 109.3(16)
O46 C46 C36 104.92(5)
O46 C46 C56 111.66(6)
C36 C46 C56 110.53(8)
O46 C46 H46 112.1(9)
C36 C46 H46 108.4(9)
C56 C46 H46 109.1(9)
O56 C56 C66 107.57(5)
O56 C56 C46 110.22(6)
C66 C56 C46 113.87(8)
O56 C56 H56 108.9(8)
C66 C56 H56 108.6(8)
C46 C56 H56 107.6(8)
C16 O56 C56 113.28(5)
C11 O46 C46 118.95(5)
O66 C66 C56 114.36(6)
O66 C66 H661 110.7(9)
C56 C66 H661 108.2(8)
O66 C66 H662 104.8(8)
C56 C66 H662 109.0(8)
H661 C66 H662 109.7(12)
C96 O66 C66 114.41(7)
O66 C96 H961 114.2(14)
O66 C96 H962 107.2(14)
H961 C96 H962 108.9(19)
O66 C96 H963 111(2)
H961 C96 H963 113(2)
H962 C96 H963 102(2)
H61A W61 H61B 110.1(17)
H321 W32 H322 110(2)
H361 W36 H362 71.1(19)
O7A C6A O1A 110.39(10)
O7A C6A C11A 110.58(12)
O1A C6A C11A 106.14(10)
O7A C6A C5A 106.64(11)
O1A C6A C5A 111.37(13)
C11A C6A C5A 111.79(13)
C6A C5A C4A 112.03(16)
C6A C5A H51A 105.5(16)
C4A C5A H51A 113.7(17)
C6A C5A H52A 112(2)
C4A C5A H52A 110(2)
H51A C5A H52A 103(3)
C6A C5A H21B 85.3(15)
C4A C5A H21B 151.0(16)
H51A C5A H21B 37.4(18)
H52A C5A H21B 82(3)
C6A C5A H22B 127.0(18)
C4A C5A H22B 91.1(18)
H51A C5A H22B 107(2)
H52A C5A H22B 20(3)
H21B C5A H22B 97(2)
C6A C5A H41B 141(4)
C4A C5A H41B 30(4)
H51A C5A H41B 92(4)
H52A C5A H41B 97(4)
H21B C5A H41B 125(4)
H22B C5A H41B 77(4)
C3A C4A C5A 109.43(14)
C3A C4A H42A 112.6(19)
C5A C4A H42A 115.6(18)
C3A C4A H31B 106(2)
C5A C4A H31B 120(2)
H42A C4A H31B 92(3)
C3A C4A H41B 119(7)
C5A C4A H41B 81(7)
H42A C4A H41B 116(7)
H31B C4A H41B 40(7)
C2A C3A C4A 110.65(17)
C2A C3A H31A 115.3(14)
C4A C3A H31A 112.3(15)
C2A C3A H32A 107.4(17)
C4A C3A H32A 112.6(17)
H31A C3A H32A 98(2)
C2A C3A H52B 36.1(12)
C4A C3A H52B 96.4(13)
H31A C3A H52B 147.6(19)
H32A C3A H52B 84(2)
O1A C2A C3A 111.0(2)
O1A C2A H21A 106(2)
C3A C2A H21A 112(2)
O1A C2A H22A 105.7(18)
C3A C2A H22A 110.8(18)
H21A C2A H22A 111(3)
O1A C2A H51B 81(3)
C3A C2A H51B 120(3)
H21A C2A H51B 25(4)
H22A C2A H51B 122(3)
O1A C2A H52B 133(2)
C3A C2A H52B 75(2)
H21A C2A H52B 115(3)
H22A C2A H52B 38(2)
H51B C2A H52B 139(4)
C6A O1A C2A 113.02(15)
C6A O7A C8A 114.00(11)
O7A C8A C9A 111.55(13)
O7A C8A H81A 101(3)
C9A C8A H81A 104(3)
O7A C8A H82A 108(2)
C9A C8A H82A 103(2)
H81A C8A H82A 129(3)
O7A C8A H111B 64.1(13)
C9A C8A H111B 171.4(12)
H81A C8A H111B 70(3)
H82A C8A H111B 85(2)
O7A C8A H101B 79(2)
C9A C8A H101B 53(3)
H81A C8A H101B 154(3)
H82A C8A H101B 75(3)
H111B C8A H101B 130(3)
C8A C9A C10A 110.99(15)
C8A C9A H91A 109.2(19)
C10A C9A H91A 110.6(18)
C8A C9A H92A 101(2)
C10A C9A H92A 115(2)
H91A C9A H92A 110(3)
C8A C9A H101B 60(3)
C10A C9A H101B 119(3)
H91A C9A H101B 50(3)
H92A C9A H101B 126(3)
C8A C9A H91B 100.7(12)
C10A C9A H91B 49.0(13)
H91A C9A H91B 149(2)
H92A C9A H91B 71(2)
H101B C9A H91B 155(3)
C8A C9A H92B 159(3)
C10A C9A H92B 49(2)
H91A C9A H92B 87(3)
H92A C9A H92B 85(3)
H101B C9A H92B 132(4)
H91B C9A H92B 62(3)
C9A C10A C11A 109.78(12)
C9A C10A H101A 121(2)
C11A C10A H101A 104(2)
C9A C10A H102A 113(2)
C11A C10A H102A 101(2)
H101A C10A H102A 105(3)
C9A C10A H91B 67.3(15)
C11A C10A H91B 141.5(15)
H101A C10A H91B 109(3)
H102A C10A H91B 52(3)
C9A C10A H92B 44(2)
C11A C10A H92B 135(2)
H101A C10A H92B 78(3)
H102A C10A H92B 122(3)
H91B C10A H92B 71(3)
C6A C11A C10A 112.02(12)
C6A C11A H111A 107(2)
C10A C11A H111A 109(2)
C6A C11A H112A 110.7(17)
C10A C11A H112A 97.7(17)
H111A C11A H112A 120(3)
O7B C6B O1B 110.43(10)
O7B C6B C11B 111.35(14)
O1B C6B C11B 105.77(11)
O7B C6B C5B 106.34(19)
O1B C6B C5B 110.73(16)
C11B C6B C5B 112.30(18)
C2B O1B C6B 115.14(15)
O1B C2B C3B 111.9(2)
O1B C2B H51A 119.1(14)
C3B C2B H51A 79.1(14)
O1B C2B H52A 91(3)
C3B C2B H52A 141(3)
H51A C2B H52A 117(3)
O1B C2B H21B 101.7(14)
C3B C2B H21B 111.5(14)
H51A C2B H21B 32.6(16)
H52A C2B H21B 92(3)
O1B C2B H22B 104(3)
C3B C2B H22B 111(3)
H51A C2B H22B 129(3)
H52A C2B H22B 31(4)
H21B C2B H22B 116(3)
O1B C2B H41B 118(4)
C3B C2B H41B 16(4)
H51A C2B H41B 89(4)
H52A C2B H41B 125(5)
H21B C2B H41B 122(4)
H22B C2B H41B 95(4)
C2B C3B C4B 110.4(2)
C2B C3B H31B 121(2)
C4B C3B H31B 117(2)
C2B C3B H32B 111(3)
C4B C3B H32B 105(3)
H31B C3B H32B 90(3)
C2B C3B H41B 86(10)
C4B C3B H41B 161(10)
H31B C3B H41B 44(10)
H32B C3B H41B 76(10)
C3B C4B C5B 109.5(2)
C3B C4B H31A 117(2)
C5B C4B H31A 120(2)
C3B C4B H42B 104(2)
C5B C4B H42B 111(2)
H31A C4B H42B 93(3)
C6B C5B C4B 112.7(2)
C6B C5B H21A 122.9(19)
C4B C5B H21A 109.4(19)
C6B C5B H22A 78.1(16)
C4B C5B H22A 150.0(16)
H21A C5B H22A 84(2)
C6B C5B H51B 109(2)
C4B C5B H51B 110(2)
H21A C5B H51B 17(3)
H22A C5B H51B 91(3)
C6B C5B H52B 104(2)
C4B C5B H52B 116(2)
H21A C5B H52B 90(3)
H22A C5B H52B 35(2)
H51B C5B H52B 105(3)
C6B C11B C10B 111.48(16)
C6B C11B H81A 116(3)
C10B C11B H81A 47(4)
C6B C11B H111B 103(2)
C10B C11B H111B 114(2)
H81A C11B H111B 141(4)
C6B C11B H112B 112(2)
C10B C11B H112B 100(2)
H81A C11B H112B 54(4)
H111B C11B H112B 117(3)
C9B C10B C11B 110.1(2)
C9B C10B H81A 95.6(18)
C11B C10B H81A 23.2(19)
C9B C10B H82A 170(2)
C11B C10B H82A 80(2)
H81A C10B H82A 94(3)
C9B C10B H91A 61.9(12)
C11B C10B H91A 148.9(12)
H81A C10B H91A 154(2)
H82A C10B H91A 109(2)
C9B C10B H92A 53.5(15)
C11B C10B H92A 134.3(16)
H81A C10B H92A 111(2)
H82A C10B H92A 119(2)
H91A C10B H92A 68(2)
C9B C10B H101B 93(3)
C11B C10B H101B 117(3)
H81A C10B H101B 138(4)
H82A C10B H101B 82(3)
H91A C10B H101B 40(3)
H92A C10B H101B 107(3)
C10B C9B C8B 110.83(17)
C10B C9B H91A 61.8(12)
C8B C9B H91A 104.0(12)
C10B C9B H92A 62.2(17)
C8B C9B H92A 172.6(17)
H91A C9B H92A 71(2)
C10B C9B H101A 157.0(13)
C8B C9B H101A 52.9(12)
H91A C9B H101A 103.6(18)
H92A C9B H101A 133(2)
C10B C9B H102A 124.3(17)
C8B C9B H102A 53.3(18)
H91A C9B H102A 157(2)
H92A C9B H102A 132(3)
H101A C9B H102A 62(2)
C10B C9B H91B 113(2)
C8B C9B H91B 100(2)
H91A C9B H91B 156(2)
H92A C9B H91B 86(3)
H101A C9B H91B 88(2)
H102A C9B H91B 46(3)
C10B C9B H92B 121(3)
C8B C9B H92B 101(3)
H91A C9B H92B 64(3)
H92A C9B H92B 81(4)
H101A C9B H92B 57(3)
H102A C9B H92B 114(4)
H91B C9B H92B 108(4)
O7B C8B C9B 112.03(18)
O7B C8B H101A 146.2(15)
C9B C8B H101A 65.6(14)
O7B C8B H102A 79.3(19)
C9B C8B H102A 60.2(19)
H101A C8B H102A 71(2)
O7B C8B H111A 65.3(14)
C9B C8B H111A 173.7(15)
H101A C8B H111A 113.1(19)
H102A C8B H111A 113(2)
O7B C8B H112A 106.9(11)
C9B C8B H112A 114.6(11)
H101A C8B H112A 103.9(19)
H102A C8B H112A 174(2)
H111A C8B H112A 71.6(18)
C6B O7B C8B 112.61(13)
C6B O7B H111A 133.1(12)
C8B O7B H111A 51.8(12)

loop_
_geom_bond_atom_site_label_1
_geom_bond_atom_site_label_2
_geom_bond_distance
C11 O46 1.4124(10)
C11 O51 1.4185(15)
C11 C21 1.5336(10)
C11 H11 .972(15)
C21 O21 1.4123(16)
C21 C31 1.5263(11)
C21 H21 .948(12)
O21 C71 1.4277(11)
C71 H711 .955(17)
C71 H712 1.014(17)
C71 H713 .969(17)
C31 O31 1.4211(9)
C31 C41 1.5258(15)
C31 H31 .986(14)
O31 C81 1.431(2)
C81 H811 .956(18)
C81 H812 .96(2)
C81 H813 1.013(19)
C41 O41 1.4328(9)
C41 C51 1.5381(10)
C41 H41 .962(16)
C51 O51 1.4356(10)
C51 C61 1.5172(18)
C51 H51 1.005(13)
O41 C12 1.4050(9)
C61 O61 1.4291(10)
C61 H611 .914(17)
C61 H612 .980(13)
O61 C91 1.4271(13)
C91 H911 .933(19)
C91 H912 1.00(2)
C91 H913 1.045(19)
C12 O52 1.4238(12)
C12 C22 1.5348(13)
C12 H12 .952(12)
C22 O22 1.4117(12)
C22 C32 1.5241(10)
C22 H22 .964(15)
O22 C72 1.4243(10)
C72 H721 .984(18)
C72 H722 .939(16)
C72 H723 .95(2)
C32 O32 1.4215(12)
C32 C42 1.5243(12)
C32 H32 .986(14)
O32 C82 1.4301(18)
C82 H821 .958(15)
C82 H822 .930(17)
C82 H823 .91(2)
C42 O42 1.4362(9)
C42 C52 1.5379(15)
C42 H42 1.014(13)
C52 O52 1.4348(9)
C52 C62 1.5168(14)
C52 H52 .982(14)
O42 C13 1.4085(9)
C62 O62 1.4147(13)
C62 H621 .972(13)
C62 H622 .938(14)
O62 C92 1.4158(16)
C92 H921 1.008(19)
C92 H922 1.05(2)
C92 H923 .94(2)
C13 O53 1.4161(13)
C13 C23 1.5300(15)
C13 H13 1.015(12)
C23 O23 1.4150(14)
C23 C33 1.5215(9)
C23 H23 .971(13)
O23 C73 1.4054(12)
C73 H731 .96(2)
C73 H732 .930(19)
C73 H733 1.03(2)
C33 O33 1.4250(13)
C33 C43 1.5295(16)
C33 H33 .960(12)
O33 C83 1.4302(10)
C83 H831 .958(19)
C83 H832 .96(2)
C83 H833 .925(18)
C43 O43 1.4313(9)
C43 C53 1.5387(14)
C43 H43 .941(15)
C53 O53 1.4404(9)
C53 C63 1.5246(16)
C53 H53 .976(14)
O43 C14 1.4123(10)
C63 O63 1.4239(11)
C63 H631 .949(14)
C63 H632 .956(14)
O63 C93 1.4185(12)
C93 H931 .97(2)
C93 H932 .874(15)
C93 H933 .98(2)
C14 O54 1.4132(14)
C14 C24 1.5304(10)
C14 H14 .955(14)
C24 O24 1.4171(15)
C24 C34 1.5272(11)
C24 H24 .959(12)
O24 C74 1.4300(11)
C74 H741 .943(16)
C74 H742 .948(18)
C74 H743 .947(16)
C34 O34 1.4232(9)
C34 C44 1.5327(14)
C34 H34 .994(14)
O34 C84 1.424(2)
C84 H841 .93(2)
C84 H842 1.061(19)
C84 H843 1.004(18)
C44 O44 1.4365(10)
C44 C54 1.5377(10)
C44 H44 .991(14)
C54 O54 1.4370(10)
C54 C64 1.5120(17)
C54 H54 .968(14)
O44 C15 1.4056(9)
C64 O642 1.339(12)
C64 O64 1.4289(12)
C64 H641 .903(13)
C64 H642 .983(17)
O64 C94 1.4162(19)
C94 H941 .978(18)
C94 H942 .998(17)
C94 H943 .96(2)
O642 C942 1.34(3)
C15 O55 1.4213(11)
C15 C25 1.5353(14)
C15 H15 .928(13)
C25 O25 1.4125(12)
C25 C35 1.5253(10)
C25 H25 .946(15)
O25 C75 1.4223(10)
C75 H751 .994(19)
C75 H752 .947(15)
C75 H753 .978(17)
C35 O35 1.4238(12)
C35 C45 1.5257(12)
C35 H35 .988(13)
O35 C85 1.4308(17)
C85 H851 .979(15)
C85 H852 .954(16)
C85 H853 .96(2)
C45 O45 1.4390(9)
C45 C55 1.5406(16)
C45 H45 .934(14)
C55 O55 1.4368(9)
C55 C65 1.5155(14)
C55 H55 1.030(14)
O45 C16 1.4087(10)
C65 O65 1.4153(14)
C65 H651 .959(13)
C65 H652 .993(14)
O65 C95 1.4193(15)
C95 H951 1.008(18)
C95 H952 1.015(19)
C95 H953 .942(19)
C16 O56 1.4240(13)
C16 C26 1.5336(15)
C16 H16 1.014(15)
C26 O26 1.4160(14)
C26 C36 1.5234(10)
C26 H26 .977(14)
O26 C76 1.4153(14)
C76 H761 1.095(19)
C76 H762 .955(19)
C76 H763 .993(19)
C36 O36 1.4269(13)
C36 C46 1.5282(17)
C36 H36 .999(13)
O36 C86 1.4325(10)
C86 H861 .96(3)
C86 H862 .978(18)
C86 H863 .98(2)
C46 O46 1.4345(9)
C46 C56 1.5360(13)
C46 H46 .997(17)
C56 O56 1.4421(9)
C56 C66 1.5281(17)
C56 H56 .940(13)
C66 O66 1.4205(10)
C66 H661 .964(14)
C66 H662 .954(14)
O66 C96 1.4140(12)
C96 H961 .93(2)
C96 H962 1.06(3)
C96 H963 .93(3)
W61 H61A .89(2)
W61 H61B .917(19)
W35 W2 .98(2)
W32 H321 .85(2)
W32 H322 .79(2)
W36 H361 .890(19)
W36 H362 .81(2)
C6A O7A 1.4205(16)
C6A O1A 1.4236(17)
C6A C11A 1.526(2)
C6A C5A 1.538(3)
C5A C4A 1.541(3)
C5A H51A 1.01(3)
C5A H52A 1.14(5)
C5A H21B 1.08(3)
C5A H22B 1.44(5)
C5A H41B 1.63(10)
C4A C3A 1.524(3)
C4A H42A .98(3)
C4A H31B .87(3)
C4A H41B .83(10)
C3A C2A 1.512(4)
C3A H31A 1.05(3)
C3A H32A .98(3)
C3A H52B 1.56(3)
C2A O1A 1.427(3)
C2A H21A 1.01(4)
C2A H22A .96(3)
C2A H51B .77(4)
C2A H52B .95(3)
O7A C8A 1.453(2)
C8A C9A 1.496(3)
C8A H81A .86(4)
C8A H82A 1.02(4)
C8A H111B 1.51(3)
C8A H101B 1.40(6)
C9A C10A 1.515(3)
C9A H91A 1.00(3)
C9A H92A 1.07(4)
C9A H101B 1.30(6)
C9A H91B 1.56(4)
C9A H92B 1.06(5)
C10A C11A 1.533(3)
C10A H101A .93(3)
C10A H102A 1.05(5)
C10A H91B 1.28(4)
C10A H92B 1.15(5)
C11A H111A .89(3)
C11A H112A .85(3)
C6B O7B 1.4175(17)
C6B O1B 1.4263(17)
C6B C11B 1.515(2)
C6B C5B 1.531(4)
O1B C2B 1.422(3)
C2B C3B 1.520(4)
C2B H51A 1.19(3)
C2B H52A .78(5)
C2B H21B 1.21(3)
C2B H22B 1.01(5)
C2B H41B 1.55(10)
C3B C4B 1.529(4)
C3B H31B .81(3)
C3B H32B .96(4)
C3B H41B .43(10)
C4B C5B 1.537(5)
C4B H31A .74(3)
C4B H42B 1.00(4)
C5B H21A 1.33(4)
C5B H22A 1.08(3)
C5B H51B 1.05(4)
C5B H52B .99(3)
C11B C10B 1.548(4)
C11B H81A .65(4)
C11B H111B .91(3)
C11B H112B .94(4)
C10B C9B 1.486(5)
C10B H81A 1.20(4)
C10B H82A 1.12(4)
C10B H91A 1.57(3)
C10B H92A 1.46(4)
C10B H101B 1.16(6)
C9B C8B 1.524(5)
C9B H91A 1.58(3)
C9B H92A 1.33(4)
C9B H101A 1.58(3)
C9B H102A 1.44(4)
C9B H91B .95(4)
C9B H92B .80(5)
C8B O7B 1.447(3)
C8B H101A 1.38(3)
C8B H102A 1.33(5)
C8B H111A 1.28(3)
C8B H112A 1.30(3)
O7B H111A 1.48(3)

loop_
_geom_torsion_atom_site_label_1
_geom_torsion_atom_site_label_2
_geom_torsion_atom_site_label_3
_geom_torsion_atom_site_label_4
_geom_torsion
O46 C11 C21 O21 57.15(8)
O51 C11 C21 O21 178.52(5)
O46 C11 C21 C31 -62.75(6)
O51 C11 C21 C31 58.63(7)
C31 C21 O21 C71 -177.05(5)
C11 C21 O21 C71 61.09(7)
O21 C21 C31 O31 64.67(6)
C11 C21 C31 O31 -171.52(5)
O21 C21 C31 C41 -174.34(5)
C11 C21 C31 C41 -50.53(6)
C41 C31 O31 C81 130.40(8)
C21 C31 O31 C81 -106.03(7)
O31 C31 C41 O41 -73.17(6)
C21 C31 C41 O41 164.57(4)
O31 C31 C41 C51 167.79(5)
C21 C31 C41 C51 45.52(6)
O41 C41 C51 O51 -165.96(4)
C31 C41 C51 O51 -49.00(7)
O41 C41 C51 C61 76.07(7)
C31 C41 C51 C61 -166.98(5)
O46 C11 O51 C51 54.10(6)
C21 C11 O51 C51 -65.89(6)
C61 C51 O51 C11 -177.22(5)
C41 C51 O51 C11 61.58(7)
C31 C41 O41 C12 127.18(6)
C51 C41 O41 C12 -112.52(8)
O51 C51 C61 O61 61.46(7)
C41 C51 C61 O61 -177.84(5)
C51 C61 O61 C91 71.17(10)
C41 O41 C12 O52 99.70(8)
C41 O41 C12 C22 -141.67(5)
O41 C12 C22 O22 60.91(7)
O52 C12 C22 O22 -177.66(4)
O41 C12 C22 C32 -58.54(5)
O52 C12 C22 C32 62.89(6)
C32 C22 O22 C72 -164.50(5)
C12 C22 O22 C72 75.42(7)
O22 C22 C32 O32 61.19(7)
C12 C22 C32 O32 -175.57(4)
O22 C22 C32 C42 -179.77(5)
C12 C22 C32 C42 -56.52(7)
C22 C32 O32 C82 -100.91(6)
C42 C32 O32 C82 138.02(6)
O32 C32 C42 O42 -69.56(6)
C22 C32 C42 O42 169.25(4)
O32 C32 C42 C52 169.95(4)
C22 C32 C42 C52 48.76(6)
O42 C42 C52 O52 -166.67(4)
C32 C42 C52 O52 -47.01(6)
O42 C42 C52 C62 75.67(6)
C32 C42 C52 C62 -164.67(5)
O41 C12 O52 C52 54.72(6)
C22 C12 O52 C52 -64.61(6)
C62 C52 O52 C12 177.80(5)
C42 C52 O52 C12 56.71(8)
C32 C42 O42 C13 111.28(5)
C52 C42 O42 C13 -126.61(6)
O52 C52 C62 O62 65.84(7)
C42 C52 C62 O62 -173.06(5)
C52 C62 O62 C92 -173.57(7)
C42 O42 C13 O53 92.42(8)
C42 O42 C13 C23 -146.36(5)
O42 C13 C23 O23 54.67(6)
O53 C13 C23 O23 177.36(5)
O42 C13 C23 C33 -67.53(7)
O53 C13 C23 C33 55.16(7)
C33 C23 O23 C73 -131.47(8)
C13 C23 O23 C73 103.97(8)
O23 C23 C33 O33 67.11(9)
C13 C23 C33 O33 -168.96(5)
O23 C23 C33 C43 -171.83(5)
C13 C23 C33 C43 -47.90(8)
C23 C33 O33 C83 -148.48(6)
C43 C33 O33 C83 90.11(7)
O33 C33 C43 O43 -74.68(6)
C23 C33 C43 O43 167.46(4)
O33 C33 C43 C53 163.79(5)
C23 C33 C43 C53 45.93(6)
O43 C43 C53 O53 -169.11(4)
C33 C43 C53 O53 -51.99(7)
O43 C43 C53 C63 71.63(7)
C33 C43 C53 C63 -171.25(5)
O42 C13 O53 C53 59.06(7)
C23 C13 O53 C53 -63.36(6)
C63 C53 O53 C13 -173.39(5)
C43 C53 O53 C13 62.70(9)
C33 C43 O43 C14 161.38(5)
C53 C43 O43 C14 -77.57(9)
O53 C53 C63 O63 -77.17(7)
C43 C53 C63 O63 44.42(7)
C53 C63 O63 C93 81.58(9)
C43 O43 C14 O54 105.71(7)
C43 O43 C14 C24 -135.04(5)
O43 C14 C24 O24 57.75(8)
O54 C14 C24 O24 179.50(5)
O43 C14 C24 C34 -62.47(6)
O54 C14 C24 C34 59.28(7)
C34 C24 O24 C74 -179.52(5)
C14 C24 O24 C74 58.61(7)
O24 C24 C34 O34 66.36(6)
C14 C24 C34 O34 -169.71(5)
O24 C24 C34 C44 -173.57(5)
C14 C24 C34 C44 -49.64(6)
C24 C34 O34 C84 -103.49(7)
C44 C34 O34 C84 133.37(8)
O34 C34 C44 O44 -75.04(6)
C24 C34 C44 O44 163.50(5)
O34 C34 C44 C54 165.26(5)
C24 C34 C44 C54 43.80(7)
O44 C44 C54 O54 -164.89(4)
C34 C44 C54 O54 -47.23(7)
O44 C44 C54 C64 77.07(7)
C34 C44 C54 C64 -165.27(5)
O43 C14 O54 C54 53.09(6)
C24 C14 O54 C54 -67.04(6)
C64 C54 O54 C14 -176.52(5)
C44 C54 O54 C14 61.21(7)
C34 C44 O44 C15 125.28(6)
C54 C44 O44 C15 -113.47(8)
O54 C54 C64 O642 46.3(7)
C44 C54 C64 O642 167.1(7)
O54 C54 C64 O64 69.17(8)
C44 C54 C64 O64 -169.97(6)
O642 C64 O64 C94 -67.2(18)
C54 C64 O64 C94 -174.10(7)
O64 C64 O642 C942 3.0(15)
C54 C64 O642 C942 84.1(15)
C44 O44 C15 O55 98.66(9)
C44 O44 C15 C25 -142.31(5)
O44 C15 C25 O25 60.51(7)
O55 C15 C25 O25 -177.41(4)
O44 C15 C25 C35 -59.84(6)
O55 C15 C25 C35 62.24(6)
C35 C25 O25 C75 -164.60(6)
C15 C25 O25 C75 74.03(8)
O25 C25 C35 O35 60.25(8)
C15 C25 C35 O35 -175.74(4)
O25 C25 C35 C45 179.99(5)
C15 C25 C35 C45 -56.01(8)
C25 C35 O35 C85 -108.37(6)
C45 C35 O35 C85 130.35(6)
O35 C35 C45 O45 -71.27(7)
C25 C35 C45 O45 168.00(5)
O35 C35 C45 C55 168.45(4)
C25 C35 C45 C55 47.72(7)
O45 C45 C55 O55 -165.91(4)
C35 C45 C55 O55 -46.25(6)
O45 C45 C55 C65 77.05(6)
C35 C45 C55 C65 -163.29(5)
C35 C45 O45 C16 114.64(6)
C55 C45 O45 C16 -123.47(6)
O44 C15 O55 C55 56.58(6)
C25 C15 O55 C55 -63.72(7)
C65 C55 O55 C15 176.75(5)
C45 C55 O55 C15 56.32(9)
O55 C55 C65 O65 64.71(7)
C45 C55 C65 O65 -174.11(5)
C55 C65 O65 C95 -170.97(6)
C45 O45 C16 O56 90.66(8)
C45 O45 C16 C26 -148.68(5)
O45 C16 C26 O26 52.98(6)
O56 C16 C26 O26 175.61(5)
O45 C16 C26 C36 -68.94(7)
O56 C16 C26 C36 53.69(7)
C36 C26 O26 C76 -117.78(7)
C16 C26 O26 C76 117.90(7)
O26 C26 C36 O36 67.79(9)
C16 C26 C36 O36 -168.87(5)
O26 C26 C36 C46 -170.29(5)
C16 C26 C36 C46 -46.95(8)
C26 C36 O36 C86 -138.02(6)
C46 C36 O36 C86 98.83(6)
O36 C36 C46 O46 -74.23(6)
C26 C36 C46 O46 166.29(4)
O36 C36 C46 C56 165.27(5)
C26 C36 C46 C56 45.79(6)
O46 C46 C56 O56 -169.31(4)
C36 C46 C56 O56 -52.92(7)
O46 C46 C56 C66 69.71(7)
C36 C46 C56 C66 -173.90(5)
O45 C16 O56 C56 58.37(7)
C26 C16 O56 C56 -63.55(6)
C66 C56 O56 C16 -170.83(5)
C46 C56 O56 C16 64.49(9)
O51 C11 O46 C46 107.73(7)
C21 C11 O46 C46 -133.20(5)
C36 C46 O46 C11 156.27(5)
C56 C46 O46 C11 -83.98(9)
O56 C56 C66 O66 -79.26(7)
C46 C56 C66 O66 43.19(7)
C56 C66 O66 C96 85.42(8)
O7A C6A C5A C4A 68.91(17)
O1A C6A C5A C4A -51.58(18)
C11A C6A C5A C4A -170.12(13)
C6A C5A C4A C3A 49.4(2)
C5A C4A C3A C2A -52.5(2)
C4A C3A C2A O1A 58.6(3)
O7A C6A O1A C2A -60.71(19)
C11A C6A O1A C2A 179.43(16)
C5A C6A O1A C2A 57.55(19)
C3A C2A O1A C6A -61.5(3)
O1A C6A O7A C8A -60.77(16)
C11A C6A O7A C8A 56.37(16)
C5A C6A O7A C8A 178.11(13)
C6A O7A C8A C9A -58.48(18)
O7A C8A C9A C10A 55.59(19)
C8A C9A C10A C11A -52.69(17)
O7A C6A C11A C10A -53.18(15)
O1A C6A C11A C10A 66.56(14)
C5A C6A C11A C10A -171.83(13)
C9A C10A C11A C6A 51.73(15)
O7B C6B O1B C2B -62.4(2)
C11B C6B O1B C2B 177.06(17)
C5B C6B O1B C2B 55.2(2)
C6B O1B C2B C3B -58.3(3)
O1B C2B C3B C4B 55.8(4)
C2B C3B C4B C5B -52.3(4)
O7B C6B C5B C4B 68.6(3)
O1B C6B C5B C4B -51.4(3)
C11B C6B C5B C4B -169.4(2)
C3B C4B C5B C6B 51.1(4)
O7B C6B C11B C10B -54.35(19)
O1B C6B C11B C10B 65.64(19)
C5B C6B C11B C10B -173.5(2)
C6B C11B C10B C9B 52.0(2)
C11B C10B C9B C8B -51.9(2)
C10B C9B C8B O7B 55.5(2)
O1B C6B O7B C8B -59.58(18)
C11B C6B O7B C8B 57.61(19)
C5B C6B O7B C8B -179.76(18)
C9B C8B O7B C6B -58.3(2)
